data_1567977
loop_
_publ_author_name
'Li, Haipeng'
'Dou, Zhao-Di'
'Xiao, Yi'
'Fan, Guan-Jiang'
'Pan, Dong-Chen'
'Hu, Mancheng'
'Zhai, Quan-Guo'

_publ_section_title
;
 Rational regulation of acetylene adsorption and separation for
 ultra-microporous copper-1,2,4-triazolate frameworks by halogen hydrogen
 bonds
;
_journal_name_full Nanoscale
_journal_paper_doi 10.1039/D2NR04187A
_journal_year 2022
_chemical_formula_moiety 'C6 H8 Cl Cu2 N3'
_chemical_formula_sum 'C6 H8 Cl Cu2 N3'
_chemical_formula_weight 284.70
_chemical_name_systematic SNNU-313-Cl
_space_group_crystal_system tetragonal
_space_group_IT_number 88
_space_group_name_Hall '-I 4ad'
_space_group_name_H-M_alt 'I 41/a :2'
_atom_sites_solution_hydrogens geom
_atom_sites_solution_primary iterative
_atom_sites_solution_secondary difmap
_audit_creation_date 2022-09-24
_audit_creation_method
;
Olex2 1.3
(compiled 2020.11.12 svn.r5f609507 for OlexSys, GUI svn.r6408)
;
_audit_update_record
;
2022-10-08 deposited with the CCDC.	2022-11-14 downloaded from the CCDC.
;
_cell_angle_alpha 90
_cell_angle_beta 90
_cell_angle_gamma 90
_cell_formula_units_Z 16
_cell_length_a 16.0496(6)
_cell_length_b 16.0496(6)
_cell_length_c 20.1900(17)
_cell_measurement_reflns_used 2388
_cell_measurement_temperature 153(2)
_cell_measurement_theta_max 26.264
_cell_measurement_theta_min 2.609
_cell_volume 5200.7(5)
_computing_cell_refinement 'SMART (Bruker, 2000)'
_computing_data_collection SMART
_computing_data_reduction 'SAINT (Bruker, 2000)'
_computing_molecular_graphics 'Olex2 1.3 (Dolomanov et al., 2009)'
_computing_publication_material 'Olex2 1.3 (Dolomanov et al., 2009)'
_computing_structure_refinement 'XL  (Sheldrick, 2008)'
_computing_structure_solution 'olex2.solve 1.3 (Bourhis et al., 2015)'
_diffrn_ambient_temperature 153.15
_diffrn_detector 'Bruker APEX2 area detector'
_diffrn_detector_area_resol_mean 7.9
_diffrn_detector_type 'CCD area detector'
_diffrn_measured_fraction_theta_full 0.998
_diffrn_measured_fraction_theta_max 0.995
_diffrn_measurement_device 'three-circle diffractometer'
_diffrn_measurement_device_type 'Bruker SMART APEX2 area detector'
_diffrn_measurement_method '\w and \f scans'
_diffrn_radiation_monochromator 'mirror optics'
_diffrn_radiation_probe x-ray
_diffrn_radiation_type CuK\a
_diffrn_radiation_wavelength 1.54184
_diffrn_reflns_av_R_equivalents 0.0702
_diffrn_reflns_av_unetI/netI 0.0339
_diffrn_reflns_Laue_measured_fraction_full 0.998
_diffrn_reflns_Laue_measured_fraction_max 0.995
_diffrn_reflns_limit_h_max 19
_diffrn_reflns_limit_h_min -17
_diffrn_reflns_limit_k_max 19
_diffrn_reflns_limit_k_min -15
_diffrn_reflns_limit_l_max 24
_diffrn_reflns_limit_l_min -24
_diffrn_reflns_number 16977
_diffrn_reflns_point_group_measured_fraction_full 0.998
_diffrn_reflns_point_group_measured_fraction_max 0.995
_diffrn_reflns_theta_full 67.684
_diffrn_reflns_theta_max 68.496
_diffrn_reflns_theta_min 5.513
_diffrn_source 'microfocus sealed X-ray tube'
_diffrn_source_current 50.0
_diffrn_source_power 2.5
_diffrn_source_type 'Incoatec I\ms'
_diffrn_source_voltage 50.0
_exptl_absorpt_coefficient_mu 5.613
_exptl_absorpt_correction_T_max 0.7531
_exptl_absorpt_correction_T_min 0.4885
_exptl_absorpt_correction_type multi-scan
_exptl_absorpt_process_details
;
SADABS-2016/2 (Bruker,2016/2) was used for absorption correction.
wR2(int) was 0.1281 before and 0.0925 after correction.
The Ratio of minimum to maximum transmission is 0.6487.
The \l/2 correction factor is Not present.
;
_exptl_crystal_colour 'clear light yellow'
_exptl_crystal_colour_lustre clear
_exptl_crystal_colour_modifier light
_exptl_crystal_colour_primary yellow
_exptl_crystal_density_diffrn 1.454
_exptl_crystal_density_method 'not measured'
_exptl_crystal_description prism
_exptl_crystal_F_000 2239
_exptl_crystal_size_max 0.3
_exptl_crystal_size_mid 0.15
_exptl_crystal_size_min 0.15
_exptl_transmission_factor_max 0.7531
_exptl_transmission_factor_min 0.4885
_refine_diff_density_max 1.996
_refine_diff_density_min -0.572
_refine_diff_density_rms 0.193
_refine_ls_extinction_method none
_refine_ls_goodness_of_fit_ref 1.139
_refine_ls_hydrogen_treatment constr
_refine_ls_matrix_type full
_refine_ls_number_parameters 118
_refine_ls_number_reflns 2387
_refine_ls_number_restraints 63
_refine_ls_restrained_S_all 1.135
_refine_ls_R_factor_all 0.0868
_refine_ls_R_factor_gt 0.0838
_refine_ls_shift/su_max 0.001
_refine_ls_shift/su_mean 0.000
_refine_ls_structure_factor_coef Fsqd
_refine_ls_weighting_details 'w=1/[\s^2^(Fo^2^)+(0.1813P)^2^+3.7476P] where P=(Fo^2^+2Fc^2^)/3'
_refine_ls_weighting_scheme calc
_refine_ls_wR_factor_gt 0.2407
_refine_ls_wR_factor_ref 0.2468
_reflns_Friedel_coverage 0.000
_reflns_number_gt 2148
_reflns_number_total 2387
_reflns_threshold_expression 'I > 2\s(I)'
_cod_data_source_file d2nr04187a2.cif
_cod_data_source_block SNNU-313-Cl
_cod_original_cell_volume 5200.7(6)
_cod_original_sg_symbol_H-M 'I 41/a'
_cod_database_code 1567977
_shelxl_version_number 2013-4
_shelx_space_group_comment
;
The symmetry employed for this shelxl refinement is uniquely defined
by the following loop, which should always be used as a source of
symmetry information in preference to the above space-group names.
They are only intended as comments.
;
_olex2_refinement_description
;
1. Fixed Uiso
 At 1.2 times of:
  All C(H,H) groups
 At 1.5 times of:
  All C(H,H,H) groups
2. Restrained distances
 C6-C1
 1.54 with sigma of 0.02
 C6'-C1
 1.54 with sigma of 0.02
 C6'-C1 \\sim C6-C1
 with sigma of 0.02
3. Uiso/Uaniso restraints and constraints
All non-hydrogen atoms have similar U: within 1.7A with sigma of 0.04 and sigma
for terminal atoms of 0.08 within 1.7A
4. Others
 Fixed Sof: C6'(0.7) H6'A(0.7) H6'B(0.7) H6'C(0.7) C6(0.3) H6A(0.3) H6B(0.3)
 H6C(0.3)
5.a Secondary CH2 refined with riding coordinates:
 C4(H4A,H4B)
5.b Me refined with riding coordinates:
 C5(H5A,H5B,H5C), C6'(H6'A,H6'B,H6'C), C6(H6A,H6B,H6C)
;
_smtbx_masks_special_details
;
A solvent mask was calculated and 140 electrons were 
found in a volume of 1796\%A^3^ in 1 void per unit cell. 
This is consistent with the presence of 
0.344[C2H6O] per Unit Cell 
which account for 143 electrons 
per unit cell.
;
_smtbx_masks_void_probe_radius 1.2
_smtbx_masks_void_truncation_radius 1.2
_olex2_submission_original_sample_id SNNU-313-Cl
_olex2_submission_special_instructions 'No special instructions were received'

loop_
_space_group_symop_operation_xyz
'x, y, z'
'-y+3/4, x+1/4, z+1/4'
'-x+1/2, -y, z+1/2'
'y+3/4, -x+3/4, z+3/4'
'x+1/2, y+1/2, z+1/2'
'-y+5/4, x+3/4, z+3/4'
'-x+1, -y+1/2, z+1'
'y+5/4, -x+5/4, z+5/4'
'-x, -y, -z'
'y-3/4, -x-1/4, -z-1/4'
'x-1/2, y, -z-1/2'
'-y-3/4, x-3/4, -z-3/4'
'-x+1/2, -y+1/2, -z+1/2'
'y-1/4, -x+1/4, -z+1/4'
'x, y+1/2, -z'
'-y-1/4, x-1/4, -z-1/4'

loop_
_atom_site_label
_atom_site_type_symbol
_atom_site_fract_x
_atom_site_fract_y
_atom_site_fract_z
_atom_site_U_iso_or_equiv
_atom_site_adp_type
_atom_site_occupancy
_atom_site_site_symmetry_order
_atom_site_calc_flag
_atom_site_refinement_flags_posn
_atom_site_refinement_flags_adp
_atom_site_refinement_flags_occupancy
_atom_site_disorder_assembly
_atom_site_disorder_group
Cu1 Cu 0.69133(5) 0.88700(5) 0.10355(3) 0.0657(4) Uani 1 1 d . . . . .
Cu2 Cu 0.49187(5) 0.83513(5) 0.05359(4) 0.0688(4) Uani 1 1 d . . . . .
Cl1 Cl 0.36925(7) 0.78349(7) 0.07488(5) 0.0578(4) Uani 1 1 d . . . . .
C4 C 0.4834(4) 0.9177(4) -0.1010(3) 0.0676(13) Uani 1 1 d . U . . .
H4A H 0.4504 0.9693 -0.1065 0.081 Uiso 1 1 calc R U . . .
H4B H 0.4475 0.8757 -0.0792 0.081 Uiso 1 1 calc R U . . .
C5 C 0.5092(6) 0.8854(7) -0.1692(5) 0.113(3) Uani 1 1 d . U . . .
H5A H 0.4593 0.8748 -0.1959 0.169 Uiso 1 1 calc R U . . .
H5B H 0.5408 0.8336 -0.1641 0.169 Uiso 1 1 calc R U . . .
H5C H 0.5440 0.9271 -0.1914 0.169 Uiso 1 1 calc R U . . .
C3 C 0.5562(3) 0.9352(3) -0.0582(2) 0.0538(10) Uani 1 1 d . U . . .
C2 C 0.6720(3) 0.9808(3) -0.0205(2) 0.0600(11) Uani 1 1 d . U . . .
C1 C 0.7505(4) 1.0281(5) -0.0123(3) 0.0861(18) Uani 1 1 d D U . . .
N1 N 0.5682(3) 0.8989(2) 0.00090(18) 0.0550(9) Uani 1 1 d . U . . .
N3 N 0.6201(3) 0.9870(3) -0.07227(17) 0.0569(9) Uani 1 1 d . U . . .
N2 N 0.6429(3) 0.9277(3) 0.02416(18) 0.0605(10) Uani 1 1 d . U . . .
C6' C 0.8215(10) 1.0056(16) -0.0527(12) 0.161(8) Uani 0.7 1 d D U P A 1
H6'A H 0.8687 1.0418 -0.0417 0.242 Uiso 0.7 1 calc R U P A 1
H6'B H 0.8072 1.0123 -0.0996 0.242 Uiso 0.7 1 calc R U P A 1
H6'C H 0.8366 0.9474 -0.0441 0.242 Uiso 0.7 1 calc R U P A 1
C6 C 0.7591(13) 1.0879(14) 0.0413(9) 0.091(7) Uani 0.3 1 d D U P A 2
H6A H 0.8144 1.1136 0.0393 0.137 Uiso 0.3 1 calc R U P A 2
H6B H 0.7522 1.0594 0.0838 0.137 Uiso 0.3 1 calc R U P A 2
H6C H 0.7164 1.1312 0.0368 0.137 Uiso 0.3 1 calc R U P A 2

loop_
_atom_site_aniso_label
_atom_site_aniso_U_11
_atom_site_aniso_U_22
_atom_site_aniso_U_33
_atom_site_aniso_U_23
_atom_site_aniso_U_13
_atom_site_aniso_U_12
Cu1 0.0833(6) 0.0769(6) 0.0369(5) 0.0054(3) -0.0126(3) 0.0040(3)
Cu2 0.0825(6) 0.0655(5) 0.0584(6) 0.0063(3) 0.0159(3) -0.0054(3)
Cl1 0.0667(7) 0.0667(7) 0.0401(6) 0.0001(4) 0.0012(4) -0.0014(5)
C4 0.079(3) 0.069(3) 0.055(3) 0.006(2) -0.009(2) 0.000(2)
C5 0.118(6) 0.135(7) 0.085(5) -0.032(5) -0.034(5) 0.006(5)
C3 0.064(2) 0.059(2) 0.0384(19) 0.0081(17) 0.0021(17) 0.0056(19)
C2 0.064(3) 0.075(3) 0.041(2) 0.006(2) 0.0027(18) 0.004(2)
C1 0.091(4) 0.100(4) 0.067(3) 0.020(3) -0.012(3) -0.006(3)
N1 0.070(2) 0.060(2) 0.0352(16) 0.0057(14) 0.0005(16) 0.0003(17)
N3 0.065(2) 0.071(2) 0.0344(16) 0.0081(15) 0.0015(15) 0.0005(18)
N2 0.075(2) 0.071(2) 0.0346(17) 0.0043(16) -0.0042(16) 0.0029(19)
C6' 0.116(11) 0.21(2) 0.159(17) -0.049(15) 0.045(11) -0.017(12)
C6 0.063(10) 0.14(2) 0.072(11) 0.030(13) -0.015(9) -0.022(12)

loop_
_atom_type_symbol
_atom_type_description
_atom_type_scat_dispersion_real
_atom_type_scat_dispersion_imag
_atom_type_scat_source
C C 0.0180 0.0090 'International Tables Vol C Tables 4.2.6.8 and 6.1.1.4'
H H 0.0000 0.0000 'International Tables Vol C Tables 4.2.6.8 and 6.1.1.4'
Cl Cl 0.3640 0.7020 'International Tables Vol C Tables 4.2.6.8 and 6.1.1.4'
Cu Cu -1.9650 0.5890 'International Tables Vol C Tables 4.2.6.8 and 6.1.1.4'
N N 0.0310 0.0180 'International Tables Vol C Tables 4.2.6.8 and 6.1.1.4'

loop_
_geom_angle_atom_site_label_1
_geom_angle_atom_site_label_2
_geom_angle_atom_site_label_3
_geom_angle
_geom_angle_site_symmetry_1
_geom_angle_site_symmetry_3
_geom_angle_publ_flag
Cu2 Cu1 Cu2 62.13(3) 14_565 . ?
Cl1 Cu1 Cu2 48.13(3) 14_565 . ?
Cl1 Cu1 Cu2 49.96(3) 7_564 14_565 ?
Cl1 Cu1 Cu2 54.31(3) 7_564 . ?
Cl1 Cu1 Cu2 40.71(3) 14_565 14_565 ?
Cl1 Cu1 Cl1 77.29(5) 14_565 7_564 ?
N3 Cu1 Cu2 138.86(13) 2_655 . ?
N3 Cu1 Cu2 76.97(13) 2_655 14_565 ?
N3 Cu1 Cl1 102.72(13) 2_655 7_564 ?
N3 Cu1 Cl1 97.47(13) 2_655 14_565 ?
N2 Cu1 Cu2 119.26(15) . 14_565 ?
N2 Cu1 Cu2 57.15(14) . . ?
N2 Cu1 Cl1 94.29(15) . 14_565 ?
N2 Cu1 Cl1 91.08(14) . 7_564 ?
N2 Cu1 N3 163.52(19) . 2_655 ?
Cu1 Cu2 Cu1 107.02(2) 12_766 . ?
Cu1 Cu2 Cu2 101.00(3) . 12_766 ?
Cu1 Cu2 Cu2 61.58(3) 12_766 12_766 ?
Cu1 Cu2 Cu2 88.97(3) 12_766 14_565 ?
Cu1 Cu2 Cu2 56.29(3) . 14_565 ?
Cu2 Cu2 Cu1 98.72(4) 7_564 . ?
Cu2 Cu2 Cu1 125.37(4) 7_564 12_766 ?
Cu2 Cu2 Cu2 46.52(3) 14_565 12_766 ?
Cu2 Cu2 Cu2 66.742(14) 7_564 12_766 ?
Cu2 Cu2 Cu2 66.742(14) 7_564 14_565 ?
Cu2 Cu2 Cl1 44.66(3) 7_564 7_564 ?
Cl1 Cu2 Cu1 60.91(4) . 12_766 ?
Cl1 Cu2 Cu1 136.68(4) 7_564 12_766 ?
Cl1 Cu2 Cu1 55.20(3) 14_565 . ?
Cl1 Cu2 Cu1 54.26(3) 7_564 . ?
Cl1 Cu2 Cu1 150.51(5) . . ?
Cl1 Cu2 Cu1 58.93(3) 14_565 12_766 ?
Cl1 Cu2 Cu2 49.55(3) . 12_766 ?
Cl1 Cu2 Cu2 104.56(3) 14_565 7_564 ?
Cl1 Cu2 Cu2 95.17(4) . 14_565 ?
Cl1 Cu2 Cu2 47.72(2) 7_564 14_565 ?
Cl1 Cu2 Cu2 82.56(3) 7_564 12_766 ?
Cl1 Cu2 Cu2 38.78(4) 14_565 14_565 ?
Cl1 Cu2 Cu2 55.93(3) 14_565 12_766 ?
Cl1 Cu2 Cu2 72.97(5) . 7_564 ?
Cl1 Cu2 Cl1 113.99(4) . 7_564 ?
Cl1 Cu2 Cl1 81.57(4) 14_565 7_564 ?
Cl1 Cu2 Cl1 98.65(4) . 14_565 ?
N1 Cu2 Cu1 56.10(12) . . ?
N1 Cu2 Cu1 116.34(12) . 12_766 ?
N1 Cu2 Cu2 156.47(13) . 12_766 ?
N1 Cu2 Cu2 112.01(13) . 14_565 ?
N1 Cu2 Cu2 118.06(13) . 7_564 ?
N1 Cu2 Cl1 86.72(13) . 7_564 ?
N1 Cu2 Cl1 101.86(12) . 14_565 ?
N1 Cu2 Cl1 152.79(13) . . ?
Cu1 Cl1 Cu1 133.96(4) 12_766 7_564 ?
Cu1 Cl1 Cu2 130.96(5) 12_766 7_564 ?
Cu1 Cl1 Cu2 71.43(3) 7_564 7_564 ?
Cu2 Cl1 Cu1 71.11(4) 12_766 7_564 ?
Cu2 Cl1 Cu1 78.37(4) . 12_766 ?
Cu2 Cl1 Cu1 76.67(4) 12_766 12_766 ?
Cu2 Cl1 Cu1 133.38(6) . 7_564 ?
Cu2 Cl1 Cu2 91.66(5) . 12_766 ?
Cu2 Cl1 Cu2 76.36(4) 12_766 7_564 ?
Cu2 Cl1 Cu2 62.37(4) . 7_564 ?
H4A C4 H4B 107.9 . . ?
C5 C4 H4A 109.2 . . ?
C5 C4 H4B 109.2 . . ?
C3 C4 H4A 109.2 . . ?
C3 C4 H4B 109.2 . . ?
C3 C4 C5 112.2(6) . . ?
C4 C5 H5A 109.5 . . ?
C4 C5 H5B 109.5 . . ?
C4 C5 H5C 109.5 . . ?
H5A C5 H5B 109.5 . . ?
H5A C5 H5C 109.5 . . ?
H5B C5 H5C 109.5 . . ?
N1 C3 C4 123.3(4) . . ?
N1 C3 N3 110.2(4) . . ?
N3 C3 C4 126.4(4) . . ?
N3 C2 C1 125.3(5) . . ?
N2 C2 C1 123.6(5) . . ?
N2 C2 N3 111.1(5) . . ?
C6' C1 C2 118.7(10) . . ?
C6 C1 C2 120.2(10) . . ?
C3 N1 Cu2 129.3(4) . . ?
C3 N1 N2 106.5(4) . . ?
N2 N1 Cu2 123.3(3) . . ?
C3 N3 Cu1 130.1(3) . 4_464 ?
C2 N3 Cu1 124.6(3) . 4_464 ?
C2 N3 C3 105.2(4) . . ?
C2 N2 Cu1 130.7(4) . . ?
C2 N2 N1 107.0(4) . . ?
N1 N2 Cu1 122.1(3) . . ?
C1 C6' H6'A 109.5 . . ?
C1 C6' H6'B 109.5 . . ?
C1 C6' H6'C 109.5 . . ?
H6'A C6' H6'B 109.5 . . ?
H6'A C6' H6'C 109.5 . . ?
H6'B C6' H6'C 109.5 . . ?
C1 C6 H6A 109.5 . . ?
C1 C6 H6B 109.5 . . ?
C1 C6 H6C 109.5 . . ?
H6A C6 H6B 109.5 . . ?
H6A C6 H6C 109.5 . . ?
H6B C6 H6C 109.5 . . ?

loop_
_geom_bond_atom_site_label_1
_geom_bond_atom_site_label_2
_geom_bond_distance
_geom_bond_site_symmetry_2
_geom_bond_publ_flag
Cu1 Cu2 3.4581(12) . ?
Cu1 Cu2 3.2707(11) 14_565 ?
Cu1 Cl1 2.9182(14) 14_565 ?
Cu1 Cl1 2.9611(14) 7_564 ?
Cu1 N3 1.908(4) 2_655 ?
Cu1 N2 1.897(4) . ?
Cu2 Cu1 3.2708(11) 12_766 ?
Cu2 Cu2 3.4760(15) 12_766 ?
Cu2 Cu2 3.4760(15) 14_565 ?
Cu2 Cu2 2.7452(16) 7_564 ?
Cu2 Cl1 2.9628(15) 7_564 ?
Cu2 Cl1 2.1782(14) . ?
Cu2 Cl1 2.6464(14) 14_565 ?
Cu2 N1 1.918(4) . ?
Cl1 Cu1 2.9182(14) 12_766 ?
Cl1 Cu1 2.9611(14) 7_564 ?
Cl1 Cu2 2.9628(15) 7_564 ?
Cl1 Cu2 2.6464(14) 12_766 ?
C4 H4A 0.9900 . ?
C4 H4B 0.9900 . ?
C4 C5 1.528(11) . ?
C4 C3 1.480(8) . ?
C5 H5A 0.9800 . ?
C5 H5B 0.9800 . ?
C5 H5C 0.9800 . ?
C3 N1 1.342(6) . ?
C3 N3 1.349(7) . ?
C2 C1 1.480(9) . ?
C2 N3 1.340(6) . ?
C2 N2 1.325(7) . ?
C1 C6' 1.447(12) . ?
C1 C6 1.453(14) . ?
N1 N2 1.369(6) . ?
N3 Cu1 1.908(4) 4_464 ?
C6' H6'A 0.9800 . ?
C6' H6'B 0.9800 . ?
C6' H6'C 0.9800 . ?
C6 H6A 0.9800 . ?
C6 H6B 0.9800 . ?
C6 H6C 0.9800 . ?

loop_
_geom_torsion_atom_site_label_1
_geom_torsion_atom_site_label_2
_geom_torsion_atom_site_label_3
_geom_torsion_atom_site_label_4
_geom_torsion
_geom_torsion_site_symmetry_1
_geom_torsion_site_symmetry_2
_geom_torsion_site_symmetry_3
_geom_torsion_site_symmetry_4
_geom_torsion_publ_flag
Cu2 Cu1 N2 C2 176.8(5) . . . . ?
Cu2 Cu1 N2 C2 178.5(4) 14_565 . . . ?
Cu2 Cu1 N2 N1 -8.2(3) . . . . ?
Cu2 Cu1 N2 N1 -6.5(4) 14_565 . . . ?
Cu2 N1 N2 Cu1 14.9(5) . . . . ?
Cu2 N1 N2 C2 -169.0(3) . . . . ?
Cl1 Cu1 N2 C2 -138.1(5) 7_564 . . . ?
Cl1 Cu1 N2 C2 144.5(5) 14_565 . . . ?
Cl1 Cu1 N2 N1 36.9(4) 7_564 . . . ?
Cl1 Cu1 N2 N1 -40.5(4) 14_565 . . . ?
C4 C3 N1 Cu2 -13.0(7) . . . . ?
C4 C3 N1 N2 177.5(5) . . . . ?
C4 C3 N3 Cu1 4.0(8) . . . 4_464 ?
C4 C3 N3 C2 -178.0(5) . . . . ?
C5 C4 C3 N1 -121.8(7) . . . . ?
C5 C4 C3 N3 56.6(8) . . . . ?
C3 N1 N2 Cu1 -174.8(3) . . . . ?
C3 N1 N2 C2 1.2(5) . . . . ?
C1 C2 N3 Cu1 -0.2(8) . . . 4_464 ?
C1 C2 N3 C3 -178.3(5) . . . . ?
C1 C2 N2 Cu1 -6.8(8) . . . . ?
C1 C2 N2 N1 177.6(5) . . . . ?
N1 C3 N3 Cu1 -177.4(3) . . . 4_464 ?
N1 C3 N3 C2 0.6(6) . . . . ?
N3 Cu1 N2 C2 9.0(10) 2_655 . . . ?
N3 Cu1 N2 N1 -176.0(5) 2_655 . . . ?
N3 C3 N1 Cu2 168.4(3) . . . . ?
N3 C3 N1 N2 -1.1(5) . . . . ?
N3 C2 C1 C6' -73.0(15) . . . . ?
N3 C2 C1 C6 115.3(12) . . . . ?
N3 C2 N2 Cu1 174.6(3) . . . . ?
N3 C2 N2 N1 -0.9(6) . . . . ?
N2 C2 C1 C6' 108.7(14) . . . . ?
N2 C2 C1 C6 -63.0(13) . . . . ?
N2 C2 N3 Cu1 178.3(3) . . . 4_464 ?
N2 C2 N3 C3 0.2(6) . . . . ?

loop_
_smtbx_masks_void_nr
_smtbx_masks_void_average_x
_smtbx_masks_void_average_y
_smtbx_masks_void_average_z
_smtbx_masks_void_volume
_smtbx_masks_void_count_electrons
_smtbx_masks_void_content
1 -0.775 -0.437 -0.274 1795.5 139.5 '5.5 C2H6O'
